data_4035082
loop_
_publ_author_name
'Da Silva Pinto, Solange'
'Davies, Stephen G.'
'Fletcher, Ai M.'
'Roberts, Paul M.'
'Thomson, James E.'

_publ_section_title
;
 Diastereoselective Ammonium-Directed Epoxidation in the Asymmetric
 Syntheses of Dihydroconduramines (+)-C-2, (-)-C-2, (+)-D-2, (+)-E-2,
 (+)-F-2, and (-)-F-2.
;
_journal_issue 17
_journal_name_full 'The Journal of organic chemistry'
_journal_page_first 9939
_journal_page_last 9957
_journal_paper_doi 10.1021/acs.joc.8b01359
_journal_volume 83
_journal_year 2018
_chemical_absolute_configuration ad
_chemical_formula_moiety 'C21 H27 N1 O3'
_chemical_formula_sum 'C21 H27 N O3'
_chemical_formula_weight 341.45
_space_group_IT_number 19
_space_group_name_Hall 'P 2ac 2ab'
_space_group_name_H-M_alt 'P 21 21 21'
_symmetry_cell_setting orthorhombic
_symmetry_space_group_name_Hall 'P 2ac 2ab'
_symmetry_space_group_name_H-M 'P 21 21 21'
_atom_sites_solution_hydrogens difmap
_atom_sites_solution_primary direct
_cell_angle_alpha 90
_cell_angle_beta 90
_cell_angle_gamma 90
_cell_formula_units_Z 4
_cell_length_a 7.15836(7)
_cell_length_b 10.69592(12)
_cell_length_c 24.2138(2)
_cell_measurement_reflns_used 18948
_cell_measurement_temperature 150
_cell_measurement_theta_max 76
_cell_measurement_theta_min 4
_cell_volume 1853.94(3)
_computing_cell_refinement 'CrysAlis, (Oxford Diffraction, 2002)'
_computing_data_collection 'SuperNova, (Oxford Diffraction, 2010)'
_computing_data_reduction 'CrysAlis, (Oxford Diffraction, 2002)'
_computing_molecular_graphics 'CAMERON (Watkin et al., 1996)'
_computing_publication_material 'CRYSTALS (Betteridge et al., 2003)'
_computing_structure_refinement 'CRYSTALS (Betteridge et al., 2003)'
_computing_structure_solution 'SIR92 (Altomare et al., 1994)'
_diffrn_ambient_temperature 150
_diffrn_measured_fraction_theta_full 0.999
_diffrn_measured_fraction_theta_max 0.999
_diffrn_measurement_device Area
_diffrn_measurement_device_type 'Oxford Diffraction SuperNova'
_diffrn_measurement_method \w/2\q
_diffrn_radiation_monochromator graphite
_diffrn_radiation_type 'Cu K\a'
_diffrn_radiation_wavelength 1.54184
_diffrn_reflns_av_R_equivalents 0.027
_diffrn_reflns_limit_h_max 9
_diffrn_reflns_limit_h_min -9
_diffrn_reflns_limit_k_max 13
_diffrn_reflns_limit_k_min -13
_diffrn_reflns_limit_l_max 23
_diffrn_reflns_limit_l_min -30
_diffrn_reflns_number 38280
_diffrn_reflns_theta_full 76.298
_diffrn_reflns_theta_max 76.298
_diffrn_reflns_theta_min 3.651
_diffrn_standards_number 0
_exptl_absorpt_coefficient_mu 0.645
_exptl_absorpt_correction_type none
_exptl_crystal_colour colourless
_exptl_crystal_density_diffrn 1.223
_exptl_crystal_density_method 'not measured'
_exptl_crystal_description block
_exptl_crystal_F_000 736
_exptl_crystal_size_max 0.210
_exptl_crystal_size_mid 0.200
_exptl_crystal_size_min 0.180
_refine_diff_density_max 0.16
_refine_diff_density_min -0.16
_refine_ls_abs_structure_details 'Flack (1983), 1631 Friedel-pairs'
_refine_ls_abs_structure_Flack -0.03(15)
_refine_ls_extinction_method None
_refine_ls_goodness_of_fit_ref 1.0015
_refine_ls_hydrogen_treatment noref
_refine_ls_matrix_type full
_refine_ls_number_parameters 291
_refine_ls_number_reflns 3596
_refine_ls_number_restraints 138
_refine_ls_R_factor_all 0.0307
_refine_ls_R_factor_gt 0.0300
_refine_ls_shift/su_max 0.0003971
_refine_ls_shift/su_mean 0.0000549
_refine_ls_structure_factor_coef Fsqd
_refine_ls_weighting_details
;
 Method= Modified Sheldrick 
 w=1/[\s^2^(F^2^) + ( 0.05P)^2^ + 0.31P] 
 ,where P=(max(Fo^2^,0) + 2Fc^2^)/3 
;
_refine_ls_weighting_scheme calc
_refine_ls_wR_factor_all 0.0795
_refine_ls_wR_factor_gt 0.0787
_refine_ls_wR_factor_ref 0.0794
_reflns_limit_h_max 9
_reflns_limit_h_min -8
_reflns_limit_k_max 13
_reflns_limit_k_min 0
_reflns_limit_l_max 30
_reflns_limit_l_min 0
_reflns_number_gt 3516
_reflns_number_total 3873
_reflns_threshold_expression I>2.0\s(I)
_oxford_diffrn_Wilson_B_factor 2.61
_oxford_diffrn_Wilson_scale 0.02
_oxford_refine_ls_r_factor_ref 0.0307
_oxford_refine_ls_scale 7.16(16)
_oxford_reflns_number_all 3597
_oxford_reflns_threshold_expression_ref I>-3.0\s(I)
_cod_data_source_file jo8b01359_si_002.cif
_cod_data_source_block 42
_cod_original_cell_volume 1853.93(3)
_cod_original_formula_sum 'C21 H27 N1 O3'
_cod_database_code 4035082

loop_
_symmetry_equiv_pos_as_xyz
x,y,z
x+1/2,-y+1/2,-z
-x,y+1/2,-z+1/2
-x+1/2,-y,z+1/2

loop_
_atom_site_label
_atom_site_type_symbol
_atom_site_fract_x
_atom_site_fract_y
_atom_site_fract_z
_atom_site_U_iso_or_equiv
_atom_site_occupancy
_atom_site_adp_type
_atom_site_refinement_flags_posn
_atom_site_refinement_flags_adp
_atom_site_refinement_flags_occupancy
_atom_site_disorder_assembly
_atom_site_disorder_group
O1 O 1.09662(9) 0.74180(7) 0.44224(3) 0.0235 1.0000 Uani . . . . .
C2 C 1.02396(15) 0.73258(11) 0.38712(4) 0.0228 1.0000 Uani . . . . .
C3 C 0.90440(15) 0.61420(11) 0.37945(4) 0.0212 1.0000 Uani . . . . .
N4 N 0.99193(13) 0.49020(9) 0.37907(4) 0.0245 1.0000 Uani . . . . .
C5 C 1.12887(18) 0.46599(11) 0.42333(5) 0.0297 1.0000 Uani . . . . .
C6 C 1.16637(19) 0.32685(11) 0.42960(5) 0.0315 1.0000 Uani . . . . .
C7 C 1.3370(2) 0.27746(12) 0.41304(7) 0.0419 1.0000 Uani . . . . .
C8 C 1.3732(3) 0.15026(13) 0.41908(8) 0.0528 1.0000 Uani . . . . .
C9 C 1.2414(3) 0.07281(12) 0.44157(7) 0.0539 1.0000 Uani . . . . .
C10 C 1.0737(3) 0.12045(14) 0.45835(6) 0.0567 1.0000 Uani . . . . .
C11 C 1.0342(2) 0.24775(13) 0.45213(6) 0.0432 1.0000 Uani . . . . .
C12 C 1.05354(19) 0.44577(13) 0.32405(5) 0.0342 1.0000 Uani . U . . .
C20 C 0.74204(15) 0.61478(11) 0.42138(4) 0.0222 1.0000 Uani . . . . .
O21 O 0.63218(13) 0.50579(8) 0.41394(4) 0.0345 1.0000 Uani . . . . .
C22 C 0.61954(15) 0.72902(12) 0.41292(4) 0.0257 1.0000 Uani . . . . .
O23 O 0.46833(10) 0.73249(10) 0.45136(3) 0.0340 1.0000 Uani . . . . .
C24 C 0.73314(17) 0.84896(11) 0.41543(5) 0.0290 1.0000 Uani . . . . .
C25 C 0.90081(18) 0.84622(11) 0.37624(5) 0.0288 1.0000 Uani . . . . .
C190 C 1.1749(6) 0.5297(5) 0.2905(2) 0.0438 0.635(9) Uani . U P 1 2
C191 C 1.2315(14) 0.5295(10) 0.3050(4) 0.0517 0.365(9) Uani . U P 1 1
C130 C 0.8752(7) 0.4036(4) 0.29076(18) 0.0315 0.635(9) Uani D U P 1 2
C131 C 0.9031(15) 0.4340(11) 0.2866(4) 0.0527 0.365(9) Uani D U P 1 1
C140 C 0.7707(6) 0.3040(3) 0.31147(15) 0.0370 0.635(9) Uani D U P 1 2
C141 C 0.7755(16) 0.3429(11) 0.2971(4) 0.0678 0.365(9) Uani D U P 1 1
C150 C 0.6121(5) 0.2612(4) 0.28555(17) 0.0506 0.635(9) Uani D U P 1 2
C151 C 0.6150(14) 0.3168(13) 0.2641(5) 0.0848 0.365(9) Uani D U P 1 1
C160 C 0.5498(4) 0.3183(5) 0.23679(17) 0.0588 0.635(9) Uani D U P 1 2
C161 C 0.611(3) 0.3919(17) 0.2231(6) 0.0980 0.365(9) Uani D U P 1 1
C170 C 0.6486(9) 0.4173(6) 0.2136(2) 0.0605 0.635(9) Uani D U P 1 2
C171 C 0.7285(17) 0.4884(14) 0.2064(3) 0.0968 0.365(9) Uani D U P 1 1
C180 C 0.8126(6) 0.4582(4) 0.24197(15) 0.0451 0.635(9) Uani D U P 1 2
C181 C 0.8796(16) 0.5079(12) 0.2412(3) 0.0785 0.365(9) Uani D U P 1 1
H21 H 1.1299 0.7333 0.3614 0.0253 1.0000 Uiso . . . . .
H31 H 0.8455 0.6231 0.3433 0.0249 1.0000 Uiso . . . . .
H52 H 1.0772 0.5000 0.4569 0.0353 1.0000 Uiso . . . . .
H51 H 1.2464 0.5086 0.4156 0.0345 1.0000 Uiso . . . . .
H71 H 1.4303 0.3310 0.3974 0.0506 1.0000 Uiso . . . . .
H81 H 1.4914 0.1150 0.4080 0.0646 1.0000 Uiso . . . . .
H91 H 1.2657 -0.0163 0.4454 0.0642 1.0000 Uiso . . . . .
H101 H 0.9828 0.0665 0.4750 0.0692 1.0000 Uiso . . . . .
H111 H 0.9173 0.2815 0.4619 0.0504 1.0000 Uiso . . . . .
H201 H 0.7939 0.6163 0.4592 0.0241 1.0000 Uiso . . . . .
H221 H 0.5583 0.7195 0.3764 0.0304 1.0000 Uiso . . . . .
H241 H 0.7824 0.8585 0.4531 0.0336 1.0000 Uiso . . . . .
H242 H 0.6513 0.9200 0.4059 0.0369 1.0000 Uiso . . . . .
H251 H 0.9755 0.9233 0.3810 0.0338 1.0000 Uiso . . . . .
H252 H 0.8544 0.8442 0.3385 0.0353 1.0000 Uiso . . . . .
H1901 H 1.2027 0.4911 0.2541 0.0584 0.635(9) Uiso . . P 1 2
H1902 H 1.2867 0.5516 0.3089 0.0587 0.635(9) Uiso . . P 1 2
H1903 H 1.1038 0.6098 0.2813 0.0578 0.635(9) Uiso . . P 1 2
H1911 H 1.2676 0.4918 0.2686 0.0811 0.365(9) Uiso . . P 1 1
H1912 H 1.3208 0.5317 0.3294 0.0814 0.365(9) Uiso . . P 1 1
H1913 H 1.1755 0.6143 0.2948 0.0815 0.365(9) Uiso . . P 1 1
H1401 H 0.8128 0.2655 0.3450 0.0386 0.635(9) Uiso . . P 1 2
H1501 H 0.5510 0.1899 0.3032 0.0509 0.635(9) Uiso . . P 1 2
H1701 H 0.6052 0.4529 0.1810 0.0576 0.635(9) Uiso . . P 1 2
H1711 H 0.6898 0.5214 0.1760 0.1374 0.365(9) Uiso . . P 1 1
H1801 H 0.8752 0.5241 0.2266 0.0467 0.635(9) Uiso . . P 1 2
H1811 H 0.9503 0.5617 0.2329 0.1085 0.365(9) Uiso . . P 1 1
H231 H 0.5084 0.7395 0.4835 0.0510 1.0000 Uiso . . . . .
H211 H 0.7122 0.4504 0.4045 0.0511 1.0000 Uiso . . . . .
H11 H 1.2135 0.7336 0.4407 0.0363 1.0000 Uiso . . . . .
H1511 H 0.5254 0.2403 0.2779 0.1185 0.365(9) Uiso . . P 1 1
H1611 H 0.4939 0.3629 0.2015 0.1372 0.365(9) Uiso . . P 1 1
H1411 H 0.7992 0.2848 0.3324 0.0920 0.365(9) Uiso . . P 1 1
H1601 H 0.4358 0.2838 0.2202 0.0559 0.635(9) Uiso . . P 1 2
H121 H 1.1176 0.3676 0.3303 0.0507 0.5000 Uiso . . . . .
H122 H 1.1180 0.3677 0.3303 0.0506 0.5000 Uiso . . . . .

loop_
_atom_site_aniso_label
_atom_site_aniso_U_11
_atom_site_aniso_U_22
_atom_site_aniso_U_33
_atom_site_aniso_U_23
_atom_site_aniso_U_13
_atom_site_aniso_U_12
O1 0.0124(3) 0.0309(4) 0.0273(4) -0.0023(3) -0.0001(3) 0.0003(3)
C2 0.0169(5) 0.0278(6) 0.0236(5) 0.0037(4) 0.0031(4) -0.0013(4)
C3 0.0164(5) 0.0272(5) 0.0200(5) 0.0010(4) -0.0001(4) -0.0005(4)
N4 0.0216(5) 0.0264(5) 0.0255(5) -0.0015(4) -0.0016(4) 0.0018(4)
C5 0.0270(6) 0.0218(5) 0.0404(7) -0.0005(5) -0.0117(5) -0.0009(5)
C6 0.0408(7) 0.0213(5) 0.0325(6) -0.0015(5) -0.0136(5) -0.0021(5)
C7 0.0381(7) 0.0236(6) 0.0639(9) -0.0006(6) -0.0168(7) 0.0018(5)
C8 0.0640(10) 0.0253(6) 0.0690(10) -0.0052(6) -0.0213(9) 0.0091(7)
C9 0.0995(14) 0.0196(6) 0.0425(8) -0.0009(5) -0.0151(9) 0.0016(8)
C10 0.1008(15) 0.0314(7) 0.0380(7) 0.0034(6) 0.0022(9) -0.0213(9)
C11 0.0636(9) 0.0332(7) 0.0328(6) -0.0012(5) 0.0039(6) -0.0094(7)
C12 0.0324(6) 0.0379(7) 0.0322(6) -0.0039(5) 0.0056(5) 0.0104(5)
C20 0.0146(5) 0.0303(5) 0.0218(5) 0.0008(4) 0.0001(4) -0.0037(4)
O21 0.0236(4) 0.0362(5) 0.0438(5) -0.0039(4) 0.0043(4) -0.0112(4)
C22 0.0146(5) 0.0402(6) 0.0223(5) -0.0004(5) -0.0014(4) 0.0014(5)
O23 0.0126(3) 0.0619(6) 0.0276(4) -0.0072(4) -0.0001(3) 0.0026(4)
C24 0.0224(6) 0.0300(6) 0.0346(6) 0.0031(5) -0.0029(5) 0.0081(5)
C25 0.0257(6) 0.0285(6) 0.0321(6) 0.0082(5) -0.0007(5) -0.0009(5)
C190 0.033(2) 0.0569(16) 0.041(2) -0.0130(16) 0.0173(14) -0.0040(17)
C191 0.046(4) 0.059(3) 0.050(4) -0.005(3) 0.022(3) 0.001(3)
C130 0.0321(15) 0.0415(18) 0.0208(12) -0.0072(11) 0.0019(10) 0.0116(13)
C131 0.049(3) 0.074(5) 0.035(3) -0.021(3) -0.005(2) 0.038(3)
C140 0.0397(14) 0.0432(16) 0.0282(14) -0.0124(11) -0.0036(11) -0.0031(13)
C141 0.054(4) 0.087(6) 0.063(5) -0.035(4) -0.017(3) 0.022(4)
C150 0.0421(14) 0.066(2) 0.0434(16) -0.0279(13) -0.0015(13) -0.0048(15)
C151 0.065(4) 0.115(6) 0.074(5) -0.055(4) -0.031(4) 0.035(4)
C160 0.0348(14) 0.097(3) 0.0446(17) -0.0432(17) -0.0161(12) 0.0161(15)
C161 0.096(6) 0.139(8) 0.058(5) -0.055(5) -0.018(5) 0.060(5)
C170 0.060(3) 0.092(3) 0.030(2) -0.0220(18) -0.0136(16) 0.035(2)
C171 0.095(5) 0.154(7) 0.041(3) -0.028(4) -0.019(3) 0.067(5)
C180 0.0530(18) 0.0574(18) 0.0248(12) -0.0048(12) -0.0022(12) 0.0225(14)
C181 0.084(5) 0.123(6) 0.029(2) -0.012(3) -0.008(3) 0.065(4)

loop_
_atom_type_symbol
_atom_type_scat_dispersion_real
_atom_type_scat_dispersion_imag
_atom_type_scat_Cromer_Mann_a1
_atom_type_scat_Cromer_Mann_b1
_atom_type_scat_Cromer_Mann_a2
_atom_type_scat_Cromer_Mann_b2
_atom_type_scat_Cromer_Mann_a3
_atom_type_scat_Cromer_Mann_b3
_atom_type_scat_Cromer_Mann_a4
_atom_type_scat_Cromer_Mann_b4
_atom_type_scat_Cromer_Mann_c
_atom_type_scat_source
C 0.0181 0.0091 2.3100 20.8439 1.0200 10.2075 1.5886 0.5687 0.8650 51.6512 0.2156 'International Tables Vol C 4.2.6.8 and 6.1.1.4'
H 0.0000 0.0000 0.4930 10.5109 0.3229 26.1257 0.1402 3.1424 0.0408 57.7998 0.0030 'International Tables Vol C 4.2.6.8 and 6.1.1.4'
N 0.0311 0.0180 12.2126 0.0057 3.1322 9.8933 2.0125 28.9975 1.1663 0.5826 -11.5290 'International Tables Vol C 4.2.6.8 and 6.1.1.4'
O 0.0492 0.0322 3.0485 13.2771 2.2868 5.7011 1.5463 0.3239 0.8670 32.9089 0.2508 'International Tables Vol C 4.2.6.8 and 6.1.1.4'

loop_
_geom_angle_atom_site_label_1
_geom_angle_atom_site_label_2
_geom_angle_atom_site_label_3
_geom_angle
_geom_angle_publ_flag
C2 O1 H11 108.2 no
O1 C2 C3 111.71(8) yes
O1 C2 C25 108.38(9) yes
C3 C2 C25 108.27(9) yes
O1 C2 H21 108.0 no
C3 C2 H21 111.1 no
C25 C2 H21 109.3 no
C2 C3 N4 120.46(9) yes
C2 C3 C20 109.64(9) yes
N4 C3 C20 109.24(9) yes
C2 C3 H31 105.6 no
N4 C3 H31 105.5 no
C20 C3 H31 105.3 no
C3 N4 C5 115.97(9) yes
C3 N4 C12 115.02(9) yes
C5 N4 C12 113.52(9) yes
N4 C5 C6 111.21(9) yes
N4 C5 H52 107.0 no
C6 C5 H52 110.6 no
N4 C5 H51 110.6 no
C6 C5 H51 109.0 no
H52 C5 H51 108.4 no
C5 C6 C7 119.90(12) yes
C5 C6 C11 121.20(13) yes
C7 C6 C11 118.89(12) yes
C6 C7 C8 120.29(15) yes
C6 C7 H71 120.0 no
C8 C7 H71 119.7 no
C7 C8 C9 120.33(17) yes
C7 C8 H81 121.1 no
C9 C8 H81 118.6 no
C8 C9 C10 119.89(13) yes
C8 C9 H91 120.5 no
C10 C9 H91 119.6 no
C9 C10 C11 120.59(16) yes
C9 C10 H101 119.8 no
C11 C10 H101 119.6 no
C10 C11 C6 120.00(16) yes
C10 C11 H111 121.7 no
C6 C11 H111 118.2 no
N4 C12 C191 108.1(4) yes
N4 C12 C131 112.2(4) yes
C191 C12 C131 117.7(5) yes
N4 C12 H121 106.2 no
C191 C12 H121 98.6 no
C131 C12 H121 112.7 no
N4 C12 H122 106.2 no
C191 C12 H122 98.4 no
C131 C12 H122 112.8 no
H121 C12 H122 0.2 no
N4 C12 C190 118.0(2) yes
N4 C12 C130 108.09(18) yes
C190 C12 C130 111.5(3) yes
N4 C12 H121 106.2 no
C190 C12 H121 109.3 no
C130 C12 H121 102.6 no
N4 C12 H122 106.2 no
C190 C12 H122 109.1 no
C130 C12 H122 102.7 no
H121 C12 H122 0.2 no
C3 C20 O21 109.32(9) yes
C3 C20 C22 110.46(9) yes
O21 C20 C22 108.92(9) yes
C3 C20 H201 109.1 no
O21 C20 H201 109.9 no
C22 C20 H201 109.2 no
C20 O21 H211 103.4 no
C20 C22 O23 111.77(9) yes
C20 C22 C24 111.41(9) yes
O23 C22 C24 110.95(9) yes
C20 C22 H221 107.1 no
O23 C22 H221 104.4 no
C24 C22 H221 111.0 no
C22 O23 H231 110.5 no
C22 C24 C25 112.25(10) yes
C22 C24 H241 108.4 no
C25 C24 H241 107.2 no
C22 C24 H242 108.8 no
C25 C24 H242 109.6 no
H241 C24 H242 110.5 no
C24 C25 C2 111.20(9) yes
C24 C25 H251 109.6 no
C2 C25 H251 109.4 no
C24 C25 H252 108.4 no
C2 C25 H252 110.0 no
H251 C25 H252 108.2 no
C12 C190 H1901 110.5 no
C12 C190 H1902 112.7 no
H1901 C190 H1902 110.6 no
C12 C190 H1903 109.5 no
H1901 C190 H1903 104.8 no
H1902 C190 H1903 108.4 no
C12 C191 H1911 103.3 no
C12 C191 H1912 113.5 no
H1911 C191 H1912 114.7 no
C12 C191 H1913 104.5 no
H1911 C191 H1913 104.1 no
H1912 C191 H1913 115.4 no
C12 C130 C140 118.0(4) yes
C12 C130 C180 125.1(3) yes
C140 C130 C180 116.9(4) yes
C12 C131 C141 117.2(9) yes
C12 C131 C181 124.0(9) yes
C141 C131 C181 118.8(9) yes
C130 C140 C150 122.2(3) yes
C130 C140 H1401 117.7 no
C150 C140 H1401 120.1 no
C131 C141 C151 125.3(10) yes
C131 C141 H1411 117.3 no
C151 C141 H1411 117.4 no
C140 C150 C160 120.1(3) yes
C140 C150 H1501 115.4 no
C160 C150 H1501 124.5 no
C141 C151 C161 109.3(14) yes
C141 C151 H1511 116.6 no
C161 C151 H1511 134.1 no
C150 C160 C170 120.7(4) yes
C150 C160 H1601 116.4 no
C170 C160 H1601 122.9 no
C151 C161 C171 132.7(17) yes
C151 C161 H1611 102.8 no
C171 C161 H1611 124.5 no
C160 C170 C180 117.1(4) yes
C160 C170 H1701 119.0 no
C180 C170 H1701 123.9 no
C161 C171 C181 114.1(11) yes
C161 C171 H1711 110.9 no
C181 C171 H1711 135.0 no
C170 C180 C130 123.0(4) yes
C170 C180 H1801 116.2 no
C130 C180 H1801 120.8 no
C171 C181 C131 119.9(10) yes
C171 C181 H1811 117.1 no
C131 C181 H1811 123.0 no

loop_
_geom_bond_atom_site_label_1
_geom_bond_atom_site_label_2
_geom_bond_distance
_geom_bond_publ_flag
O1 C2 1.4359(13) yes
O1 H11 0.842 no
C2 C3 1.5395(15) yes
C2 C25 1.5244(16) yes
C2 H21 0.981 no
C3 N4 1.4669(14) yes
C3 C20 1.5433(14) yes
C3 H31 0.976 no
N4 C5 1.4753(15) yes
N4 C12 1.4815(15) yes
C5 C6 1.5198(16) yes
C5 H52 0.965 no
C5 H51 0.975 no
C6 C7 1.390(2) yes
C6 C11 1.382(2) yes
C7 C8 1.3927(18) yes
C7 H71 0.958 no
C8 C9 1.368(3) yes
C8 H81 0.964 no
C9 C10 1.366(3) yes
C9 H91 0.973 no
C10 C11 1.399(2) yes
C10 H101 0.959 no
C11 H111 0.941 no
C12 C191 1.624(9) yes
C12 C131 1.413(10) yes
C12 H121 0.966 no
C12 H122 0.966 no
C12 C190 1.490(5) yes
C12 C130 1.576(5) yes
C12 H121 0.966 no
C12 H122 0.966 no
C20 O21 1.4177(13) yes
C20 C22 1.5178(16) yes
C20 H201 0.988 no
O21 H211 0.855 no
C22 O23 1.4280(13) yes
C22 C24 1.5202(17) yes
C22 H221 0.993 no
O23 H231 0.834 no
C24 C25 1.5303(17) yes
C24 H241 0.983 no
C24 H242 0.987 no
C25 H251 0.990 no
C25 H252 0.973 no
C190 H1901 0.995 no
C190 H1902 0.946 no
C190 H1903 1.021 no
C191 H1911 1.004 no
C191 H1912 0.871 no
C191 H1913 1.022 no
C130 C140 1.395(4) yes
C130 C180 1.392(5) yes
C131 C141 1.359(12) yes
C131 C181 1.366(12) yes
C140 C150 1.376(5) yes
C140 H1401 0.960 no
C141 C151 1.427(14) yes
C141 H1411 1.070 no
C150 C160 1.402(6) yes
C150 H1501 0.978 no
C151 C161 1.277(19) yes
C151 H1511 1.092 no
C160 C170 1.392(8) yes
C160 H1601 0.982 no
C161 C171 1.391(19) yes
C161 H1611 1.035 no
C170 C180 1.429(8) yes
C170 H1701 0.929 no
C171 C181 1.386(11) yes
C171 H1711 0.864 no
C180 H1801 0.914 no
C181 H1811 0.792 no

loop_
_geom_hbond_atom_site_label_D
_geom_hbond_atom_site_label_H
_geom_hbond_atom_site_label_A
_geom_hbond_site_symmetry_A
_geom_hbond_angle_DHA
_geom_hbond_distance_DH
_geom_hbond_distance_HA
_geom_hbond_distance_DA
_geom_hbond_publ_flag
C7 H71 O21 1_655 145.23(10) 0.958 2.396 3.229(7) yes
O23 H231 O1 2_466 178.80(7) 0.834 1.915 2.749(7) yes
O21 H211 N4 . 124.50(6) 0.855 2.138 2.715(7) yes
O1 H11 O23 1_655 168.03(6) 0.842 1.842 2.672(7) yes
